data_7158769
loop_
_publ_author_name
'Negi, Rollania'
'Jena, Tapan Kumar'
'Jyoti, ?'
'Tuti, Nikhil Kumar'
'Anindya, Roy'
'Khan, Faiz Ahmed'

_publ_section_title
;
 Solvent controlled synthesis of 2,3-diarylepoxy indenones and \a-hydroxy
 diarylindanones and their evaluation as inhibitors of DNA alkylation
 repair.
;
_journal_issue 29
_journal_name_full 'Organic &amp; biomolecular chemistry'
_journal_page_first 5820
_journal_page_last 5835
_journal_paper_doi 10.1039/d2ob00595f
_journal_volume 20
_journal_year 2022
_chemical_formula_moiety 'C24 H20 O2'
_chemical_formula_sum 'C24 H20 O2'
_chemical_formula_weight 340.43
_chemical_name_systematic 1a,6a-di-m-tolyl-1a,6a-dihydro-6H-indeno[1,2-b]oxiren-6-one
_space_group_crystal_system monoclinic
_space_group_IT_number 14
_space_group_name_Hall '-P 2yn'
_space_group_name_H-M_alt 'P 1 21/n 1'
_symmetry_Int_Tables_number 14
_atom_sites_solution_primary iterative
_audit_creation_date 2019-12-02
_audit_creation_method
;
Olex2 1.2
(compiled 2018.05.29 svn.r3508 for OlexSys, GUI svn.r5506)
;
_audit_update_record
;
2021-09-15 deposited with the CCDC.	2022-07-08 downloaded from the CCDC.
;
_cell_angle_alpha 90
_cell_angle_beta 93.691(7)
_cell_angle_gamma 90
_cell_formula_units_Z 8
_cell_length_a 18.013(2)
_cell_length_b 10.9258(16)
_cell_length_c 19.1838(15)
_cell_measurement_reflns_used 3467
_cell_measurement_temperature 293
_cell_measurement_theta_max 29.0538
_cell_measurement_theta_min 2.9295
_cell_volume 3767.7(8)
_computing_cell_refinement
;
CrysAlisPro, Agilent Technologies,
Version 1.171.35.19 (release 27-10-2011 CrysAlis171 .NET)
(compiled Oct 27 2011,15:02:11)
;
_computing_data_collection
;
CrysAlisPro, Agilent Technologies,
Version 1.171.35.19 (release 27-10-2011 CrysAlis171 .NET)
(compiled Oct 27 2011,15:02:11)
;
_computing_data_reduction
;
CrysAlisPro, Agilent Technologies,
Version 1.171.35.19 (release 27-10-2011 CrysAlis171 .NET)
(compiled Oct 27 2011,15:02:11)
;
_computing_molecular_graphics 'Olex2 (Dolomanov et al., 2009)'
_computing_publication_material 'Olex2 (Dolomanov et al., 2009)'
_computing_structure_refinement 'olex2.refine (Bourhis et al., 2015)'
_computing_structure_solution 'olex2.solve (Bourhis et al., 2015)'
_diffrn_ambient_temperature 293
_diffrn_detector_area_resol_mean 16.1293
_diffrn_measured_fraction_theta_full 0.9608
_diffrn_measured_fraction_theta_max 0.9608
_diffrn_measurement_details
;
#__ type_ start__ end____ width___ exp.time_
  1 omega  -37.00   -2.00   1.0000   34.7600
omega____ theta____ kappa____ phi______ frames
    -      -17.7643   57.0000  -90.0000 35

#__ type_ start__ end____ width___ exp.time_
  2 omega   39.00   94.00   1.0000   34.7600
omega____ theta____ kappa____ phi______ frames
    -       19.6393  178.0000  150.0000 55

#__ type_ start__ end____ width___ exp.time_
  3 omega  -13.00   25.00   1.0000   34.7600
omega____ theta____ kappa____ phi______ frames
    -       19.6393  -99.0000  -90.0000 38

#__ type_ start__ end____ width___ exp.time_
  4 omega   35.00   62.00   1.0000   34.7600
omega____ theta____ kappa____ phi______ frames
    -       19.6393  -99.0000   90.0000 27

#__ type_ start__ end____ width___ exp.time_
  5 omega  -29.00   91.00   1.0000   34.7600
omega____ theta____ kappa____ phi______ frames
    -       19.6393    0.0000   60.0000 120
;
_diffrn_measurement_device_type 'SuperNova, Dual, Cu at zero, Eos'
_diffrn_measurement_method '\w scans'
_diffrn_orient_matrix_UB_11 0.0336985000
_diffrn_orient_matrix_UB_12 0.0037307000
_diffrn_orient_matrix_UB_13 0.0211193000
_diffrn_orient_matrix_UB_21 -0.0174686000
_diffrn_orient_matrix_UB_22 0.0391779000
_diffrn_orient_matrix_UB_23 0.0235165000
_diffrn_orient_matrix_UB_31 -0.0107299000
_diffrn_orient_matrix_UB_32 -0.0516997000
_diffrn_orient_matrix_UB_33 0.0193392000
_diffrn_radiation_monochromator mirror
_diffrn_radiation_type 'Mo K\a'
_diffrn_radiation_wavelength 0.71073
_diffrn_reflns_av_R_equivalents 0.0400
_diffrn_reflns_av_unetI/netI 0.0702
_diffrn_reflns_limit_h_max 14
_diffrn_reflns_limit_h_min -24
_diffrn_reflns_limit_k_max 13
_diffrn_reflns_limit_k_min -14
_diffrn_reflns_limit_l_max 24
_diffrn_reflns_limit_l_min -23
_diffrn_reflns_number 19874
_diffrn_reflns_theta_full 29.1048
_diffrn_reflns_theta_max 29.10
_diffrn_reflns_theta_min 2.93
_diffrn_source 'SuperNova (Mo) X-ray Source'
_exptl_absorpt_coefficient_mu 0.075
_exptl_absorpt_correction_T_max 1.00000
_exptl_absorpt_correction_T_min 0.90
_exptl_absorpt_correction_type multi-scan
_exptl_absorpt_process_details
;
CrysAlisPro, Agilent Technologies,
Version 1.171.35.19 (release 27-10-2011 CrysAlis171 .NET)
(compiled Oct 27 2011,15:02:11)
Empirical absorption correction using spherical harmonics,
 implemented in SCALE3 ABSPACK scaling algorithm.
;
_exptl_crystal_colour 'clear pinkish pink'
_exptl_crystal_colour_lustre clear
_exptl_crystal_colour_modifier pinkish
_exptl_crystal_colour_primary pink
_exptl_crystal_density_diffrn 1.2002
_exptl_crystal_density_method 'not measured'
_exptl_crystal_description prism
_exptl_crystal_F_000 1440.6802
_exptl_crystal_size_max 0.08
_exptl_crystal_size_mid 0.06
_exptl_crystal_size_min 0.04
_refine_diff_density_max 1.3543
_refine_diff_density_min -0.6391
_refine_diff_density_rms 0.1156
_refine_ls_d_res_high 0.7306
_refine_ls_d_res_low 6.9411
_refine_ls_goodness_of_fit_ref 1.1824
_refine_ls_hydrogen_treatment constr
_refine_ls_matrix_type full
_refine_ls_number_constraints 68
_refine_ls_number_parameters 475
_refine_ls_number_reflns 8706
_refine_ls_number_restraints 0
_refine_ls_restrained_S_all 1.1824
_refine_ls_R_factor_all 0.2157
_refine_ls_R_factor_gt 0.1190
_refine_ls_shift/su_max 0.0006
_refine_ls_shift/su_mean 0.0000
_refine_ls_structure_factor_coef Fsqd
_refine_ls_weighting_details 'w=1/[\s^2^(Fo^2^)+(0.2P)^2^] where P=(Fo^2^+2Fc^2^)/3'
_refine_ls_weighting_scheme calc
_refine_ls_wR_factor_gt 0.3577
_refine_ls_wR_factor_ref 0.4399
_reflns_Friedel_coverage 0.0
_reflns_limit_h_max 16
_reflns_limit_h_min -24
_reflns_limit_k_max 14
_reflns_limit_k_min 0
_reflns_limit_l_max 24
_reflns_limit_l_min -15
_reflns_number_gt 3591
_reflns_number_total 8706
_reflns_threshold_expression I>=2u(I)
_cod_data_source_file d2ob00595f2.cif
_cod_data_source_block exp_8187
_cod_depositor_comments 'Adding full bibliography for 7158767--7158769.cif.'
_cod_original_sg_symbol_Hall '-P 2ybc (x-z,y,z)'
_cod_database_code 7158769
_chemical_oxdiff_formula 'C20 H20 O4 Br'
_reflns_odcompleteness_completeness 99.80
_reflns_odcompleteness_iscentric 1
_reflns_odcompleteness_theta 26.32
_olex2_refinement_description
;
1. Fixed Uiso
 At 1.2 times of:
  All C(H) groups
 At 1.5 times of:
  All C(H,H,H) groups
2.a Aromatic/amide H refined with riding coordinates:
 C21(H21), C0ba(H0ba), C1ba(H1ba), C17(H17), C11(H11), C0aa(H0aa), C19(H19),
 C7(H7), C4(H4), C15(H15), C31(H31), C32(H32), C13(H13), C37(H37), C14(H14),
 C40(H40), C41(H41), C6(H6), C43(H43), C47(H47), C18(H18), C44(H44)
2.b Idealised Me refined as rotating group:
 C36(H36a,H36b,H36c), C22(H22a,H22b,H22c), C23(H23a,H23b,H23c), C24(H24a,H24b,
 H24c), C3aa(H3aa,H3ab,H3ac), C2aa(H2aa,H2ab,H2ac)
;
_olex2_submission_special_instructions 'No special instructions were received'

loop_
_space_group_symop_id
_space_group_symop_operation_xyz
1 x,y,z
2 -x+1/2,y+1/2,-z+1/2
3 -x,-y,-z
4 x-1/2,-y-1/2,z-1/2

loop_
_atom_site_label
_atom_site_type_symbol
_atom_site_fract_x
_atom_site_fract_y
_atom_site_fract_z
_atom_site_U_iso_or_equiv
_atom_site_adp_type
_atom_site_occupancy
_atom_site_refinement_flags_posn
C16 C 0.3372(2) 1.0143(5) 0.1916(2) 0.0639(12) Uani 1.000000 .
C3 C 0.1952(2) 1.0463(4) 0.1603(2) 0.0609(11) Uani 1.000000 .
O5 O -0.12440(18) 1.0767(4) 0.17360(19) 0.1036(14) Uani 1.000000 .
C4aa C -0.1411(3) 1.0790(5) 0.4408(2) 0.0717(13) Uani 1.000000 .
C10 C 0.2766(2) 1.0089(5) 0.3466(2) 0.0631(12) Uani 1.000000 .
C6aa C -0.2106(2) 1.1050(4) 0.3318(2) 0.0638(12) Uani 1.000000 .
C2 C 0.2578(2) 1.0004(4) 0.2081(2) 0.0582(11) Uani 1.000000 .
C5aa C -0.3529(2) 1.1186(5) 0.2997(2) 0.0693(13) Uani 1.000000 .
C7aa C -0.2743(2) 1.1382(4) 0.2813(2) 0.0622(12) Uani 1.000000 .
C21 C 0.3847(3) 0.9150(5) 0.1917(2) 0.0763(14) Uani 1.000000 .
H21 H 0.3680(3) 0.8373(5) 0.2027(2) 0.0916(17) Uiso 1.000000 R
C9aa C -0.1652(2) 1.0918(5) 0.2199(2) 0.0761(14) Uani 1.000000 .
C9 C 0.1505(2) 1.0448(5) 0.2718(2) 0.0676(12) Uani 1.000000 .
O1 O 0.10998(18) 1.0578(4) 0.31925(19) 0.1020(14) Uani 1.000000 .
C0ba C -0.0809(2) 1.0593(6) 0.3315(3) 0.0849(16) Uani 1.000000 .
H0ba H -0.0383(2) 1.0438(6) 0.3080(3) 0.1019(19) Uiso 1.000000 R
C1ba C -0.2080(2) 1.1001(5) 0.4031(2) 0.0688(13) Uani 1.000000 .
H1ba H -0.2513(2) 1.1109(5) 0.4264(2) 0.0826(15) Uiso 1.000000 R
C8 C 0.1332(2) 1.0663(5) 0.1977(2) 0.0685(13) Uani 1.000000 .
C17 C 0.3631(3) 1.1282(5) 0.1751(3) 0.0746(13) Uani 1.000000 .
H17 H 0.3311(3) 1.1951(5) 0.1744(3) 0.0895(16) Uiso 1.000000 R
C5 C 0.1253(3) 1.0913(5) 0.0530(3) 0.0760(14) Uani 1.000000 .
C8aa C -0.1474(2) 1.0830(5) 0.2957(2) 0.0647(12) Uani 1.000000 .
C11 C 0.2809(3) 1.1206(5) 0.3816(3) 0.0711(13) Uani 1.000000 .
H11 H 0.2558(3) 1.1879(5) 0.3619(3) 0.0853(16) Uiso 1.000000 R
C0aa C -0.4010(3) 1.2155(6) 0.3026(3) 0.0917(18) Uani 1.000000 .
H0aa H -0.3862(3) 1.2941(6) 0.2911(3) 0.110(2) Uiso 1.000000 R
C19 C 0.4820(3) 1.0452(8) 0.1587(3) 0.0903(18) Uani 1.000000 .
H19 H 0.5309(3) 1.0548(8) 0.1469(3) 0.108(2) Uiso 1.000000 R
C7 C 0.0658(3) 1.1007(6) 0.1628(3) 0.0874(16) Uani 1.000000 .
H7 H 0.0238(3) 1.1153(6) 0.1873(3) 0.105(2) Uiso 1.000000 R
C20 C 0.4582(3) 0.9331(6) 0.1749(3) 0.0830(16) Uani 1.000000 .
C4 C 0.1919(3) 1.0603(4) 0.0894(2) 0.0686(12) Uani 1.000000 .
H4 H 0.2345(3) 1.0491(4) 0.0653(2) 0.0824(15) Uiso 1.000000 R
C15 C 0.3125(3) 0.9105(5) 0.3757(3) 0.0770(14) Uani 1.000000 .
H15 H 0.3095(3) 0.8352(5) 0.3531(3) 0.0924(17) Uiso 1.000000 R
C31 C -0.3748(3) 1.0049(6) 0.3174(3) 0.0859(16) Uani 1.000000 .
H31 H -0.3415(3) 0.9401(6) 0.3154(3) 0.1031(19) Uiso 1.000000 R
C32 C -0.0789(3) 1.0590(6) 0.4042(3) 0.0907(17) Uani 1.000000 .
H32 H -0.0337(3) 1.0448(6) 0.4291(3) 0.109(2) Uiso 1.000000 R
C18 C 0.4374(3) 1.1447(6) 0.1590(3) 0.0816(15) Uani 1.000000 .
C34 C -0.2927(2) 1.0979(6) 0.1437(2) 0.0760(15) Uani 1.000000 .
C13 C 0.3566(3) 1.0333(6) 0.4735(3) 0.0868(16) Uani 1.000000 .
H13 H 0.3828(3) 1.0401(6) 0.5167(3) 0.1041(19) Uiso 1.000000 R
C36 C -0.1379(3) 1.0798(6) 0.5185(3) 0.0961(18) Uani 1.000000 .
H36a H -0.152(2) 1.1593(12) 0.5346(3) 0.144(3) Uiso 1.000000 GR
H36b H -0.1715(17) 1.020(3) 0.5346(3) 0.144(3) Uiso 1.000000 GR
H36c H -0.0882(6) 1.061(4) 0.5364(3) 0.144(3) Uiso 1.000000 GR
C37 C -0.2977(3) 0.9776(7) 0.1222(3) 0.0922(17) Uani 1.000000 .
H37 H -0.2733(3) 0.9178(7) 0.1495(3) 0.111(2) Uiso 1.000000 R
C12 C 0.3211(3) 1.1340(5) 0.4444(3) 0.0785(14) Uani 1.000000 .
C14 C 0.3540(3) 0.9218(6) 0.4393(3) 0.0918(17) Uani 1.000000 .
H14 H 0.3796(3) 0.8548(6) 0.4586(3) 0.110(2) Uiso 1.000000 R
C40 C -0.4943(3) 1.0802(10) 0.3412(3) 0.115(3) Uani 1.000000 .
H40 H -0.5422(3) 1.0686(10) 0.3556(3) 0.138(3) Uiso 1.000000 R
C41 C -0.3375(4) 0.9426(7) 0.0616(3) 0.108(2) Uani 1.000000 .
H41 H -0.3413(4) 0.8607(7) 0.0487(3) 0.129(2) Uiso 1.000000 R
C6 C 0.0633(3) 1.1124(5) 0.0908(3) 0.0840(15) Uani 1.000000 .
H6 H 0.0188(3) 1.1351(5) 0.0671(3) 0.1008(18) Uiso 1.000000 R
C43 C -0.3280(3) 1.1839(6) 0.1040(3) 0.0899(17) Uani 1.000000 .
H43 H -0.3255(3) 1.2656(6) 0.1176(3) 0.108(2) Uiso 1.000000 R
C44 C -0.4475(4) 0.9825(9) 0.3390(3) 0.113(2) Uani 1.000000 .
C22 C 0.1192(4) 1.1058(7) -0.0254(3) 0.105(2) Uani 1.000000 .
H22a H 0.1619(12) 1.149(4) -0.0399(4) 0.157(3) Uiso 1.000000 GR
H22b H 0.117(2) 1.0265(7) -0.0470(3) 0.157(3) Uiso 1.000000 GR
H22c H 0.0749(13) 1.151(3) -0.0391(3) 0.157(3) Uiso 1.000000 GR
C46 C -0.4728(3) 1.1930(9) 0.3231(3) 0.106(2) Uani 1.000000 .
C47 C -0.3706(3) 1.0304(7) 0.0221(3) 0.0929(17) Uani 1.000000 .
H47 H -0.3955(3) 1.0088(7) -0.0200(3) 0.112(2) Uiso 1.000000 R
C48 C -0.3691(3) 1.1506(7) 0.0415(3) 0.0937(18) Uani 1.000000 .
C23 C 0.3269(5) 1.2582(7) 0.4813(4) 0.136(3) Uani 1.000000 .
H23a H 0.356(3) 1.3129(18) 0.4550(16) 0.204(4) Uiso 1.000000 GR
H23b H 0.2780(5) 1.292(3) 0.485(3) 0.204(4) Uiso 1.000000 GR
H23c H 0.350(3) 1.2479(10) 0.5273(12) 0.204(4) Uiso 1.000000 GR
C24 C 0.5147(5) 0.8368(9) 0.1779(5) 0.183(4) Uani 1.000000 .
H24a H 0.554(2) 0.858(4) 0.212(3) 0.275(6) Uiso 1.000000 GR
H24b H 0.4926(12) 0.7608(19) 0.191(4) 0.275(6) Uiso 1.000000 GR
H24c H 0.535(3) 0.828(6) 0.1329(13) 0.275(6) Uiso 1.000000 GR
C3aa C -0.4085(5) 1.2448(8) -0.0034(4) 0.172(4) Uani 1.000000 .
H3aa H -0.406(4) 1.3225(16) 0.0201(18) 0.259(6) Uiso 1.000000 GR
H3ab H -0.385(3) 1.251(5) -0.0469(17) 0.259(6) Uiso 1.000000 GR
H3ac H -0.4596(11) 1.221(4) -0.012(3) 0.259(6) Uiso 1.000000 GR
C2aa C -0.5297(5) 1.2918(12) 0.3264(6) 0.219(6) Uani 1.000000 .
H2aa H -0.517(3) 1.358(4) 0.296(4) 0.328(8) Uiso 1.000000 GR
H2ab H -0.5778(10) 1.260(3) 0.312(6) 0.328(8) Uiso 1.000000 GR
H2ac H -0.530(4) 1.321(7) 0.3735(12) 0.328(8) Uiso 1.000000 GR
O2 O 0.23651(16) 0.8865(3) 0.23970(17) 0.0751(10) Uani 1.000000 .
O0aa O -0.25858(18) 1.2475(3) 0.24286(17) 0.0819(10) Uani 1.000000 .
C1 C 0.2307(2) 0.9985(4) 0.2799(2) 0.0623(11) Uani 1.000000 .
C1D C -0.2466(2) 1.1288(5) 0.2098(2) 0.0689(13) Uani 1.000000 .
H18 H 0.4555(3) 1.2219(6) 0.1488(3) 0.0979(18) Uiso 1.000000 R
H44 H -0.4625(4) 0.9043(9) 0.3511(3) 0.136(3) Uiso 1.000000 R

loop_
_atom_site_aniso_label
_atom_site_aniso_U_11
_atom_site_aniso_U_22
_atom_site_aniso_U_33
_atom_site_aniso_U_12
_atom_site_aniso_U_13
_atom_site_aniso_U_23
C16 0.056(3) 0.088(3) 0.048(2) 0.003(2) 0.0025(19) -0.006(2)
C3 0.051(2) 0.077(3) 0.055(3) -0.004(2) 0.0035(19) -0.006(2)
O5 0.059(2) 0.191(4) 0.063(2) -0.004(2) 0.0168(16) -0.012(2)
C4aa 0.063(3) 0.095(4) 0.056(3) -0.007(2) -0.004(2) 0.007(2)
C10 0.052(2) 0.080(3) 0.057(3) -0.000(2) 0.0071(19) 0.015(2)
C6aa 0.044(2) 0.095(3) 0.052(3) -0.006(2) 0.0023(18) -0.002(2)
C2 0.060(3) 0.062(3) 0.054(2) -0.002(2) 0.0099(19) -0.000(2)
C5aa 0.051(2) 0.110(4) 0.046(3) 0.003(3) -0.0031(19) -0.007(3)
C7aa 0.053(2) 0.088(3) 0.046(2) 0.001(2) 0.0031(18) -0.007(2)
C21 0.067(3) 0.103(4) 0.059(3) 0.008(3) 0.001(2) -0.009(3)
C9aa 0.053(2) 0.121(4) 0.056(3) -0.014(2) 0.013(2) -0.015(3)
C9 0.049(2) 0.090(3) 0.065(3) -0.001(2) 0.012(2) 0.012(3)
O1 0.063(2) 0.173(4) 0.073(2) 0.019(2) 0.0250(17) 0.034(2)
C0ba 0.042(2) 0.139(5) 0.073(3) 0.001(3) -0.002(2) 0.001(3)
C1ba 0.049(2) 0.106(4) 0.050(2) -0.004(2) -0.0014(19) -0.008(2)
C8 0.049(2) 0.094(4) 0.063(3) -0.001(2) 0.0059(19) 0.011(2)
C17 0.067(3) 0.091(4) 0.066(3) -0.001(3) 0.007(2) -0.001(3)
C5 0.077(3) 0.091(4) 0.058(3) -0.002(3) -0.010(2) -0.001(3)
C8aa 0.046(2) 0.096(3) 0.052(3) -0.005(2) 0.0042(18) -0.000(2)
C11 0.073(3) 0.076(3) 0.065(3) 0.010(2) 0.007(2) 0.005(2)
C0aa 0.066(3) 0.134(5) 0.075(3) 0.013(3) 0.002(3) -0.041(3)
C19 0.058(3) 0.156(6) 0.057(3) -0.010(4) 0.007(2) -0.015(4)
C7 0.050(3) 0.130(5) 0.081(4) 0.006(3) 0.001(2) 0.021(3)
C20 0.054(3) 0.127(5) 0.068(3) 0.022(3) 0.003(2) -0.016(3)
C4 0.066(3) 0.080(3) 0.059(3) -0.003(2) 0.003(2) -0.011(2)
C15 0.082(3) 0.081(3) 0.068(3) 0.012(3) 0.005(3) 0.009(3)
C31 0.056(3) 0.129(5) 0.072(3) -0.005(3) -0.001(2) 0.011(3)
C32 0.057(3) 0.141(5) 0.072(3) -0.013(3) -0.014(2) 0.015(3)
C18 0.070(3) 0.106(4) 0.070(3) -0.015(3) 0.008(2) -0.002(3)
C34 0.049(2) 0.131(5) 0.050(3) -0.005(3) 0.0086(19) 0.003(3)
C13 0.094(4) 0.114(5) 0.052(3) 0.008(3) -0.001(3) 0.002(3)
C36 0.082(3) 0.142(5) 0.063(3) 0.000(3) -0.010(3) 0.005(3)
C37 0.080(4) 0.125(5) 0.069(3) 0.007(3) -0.010(3) -0.004(3)
C12 0.091(4) 0.083(4) 0.062(3) 0.008(3) 0.006(3) -0.004(3)
C14 0.110(4) 0.094(4) 0.070(4) 0.026(3) -0.003(3) 0.024(3)
C40 0.061(4) 0.223(9) 0.062(4) -0.005(5) 0.011(3) -0.018(5)
C41 0.120(5) 0.123(5) 0.078(4) 0.004(4) -0.008(4) -0.007(4)
C6 0.074(3) 0.108(4) 0.068(3) -0.001(3) -0.012(3) 0.012(3)
C43 0.083(3) 0.119(5) 0.068(3) -0.004(3) 0.001(3) 0.007(3)
C44 0.073(4) 0.199(8) 0.065(4) -0.023(4) -0.010(3) 0.019(4)
C22 0.110(4) 0.144(6) 0.058(3) -0.006(4) -0.009(3) 0.000(3)
C46 0.055(3) 0.187(7) 0.077(4) 0.003(4) 0.009(3) -0.054(5)
C47 0.085(4) 0.128(5) 0.066(4) -0.011(4) 0.004(3) -0.014(4)
C48 0.091(4) 0.133(5) 0.056(3) 0.009(4) -0.005(3) 0.015(4)
C23 0.171(7) 0.123(6) 0.112(6) -0.000(5) -0.006(5) -0.030(4)
C24 0.173(8) 0.181(10) 0.199(11) 0.028(7) 0.039(7) -0.008(8)
C3aa 0.227(10) 0.150(7) 0.129(7) 0.035(7) -0.068(7) 0.003(5)
C2aa 0.143(8) 0.278(14) 0.235(13) 0.035(8) 0.003(8) -0.121(10)
O2 0.072(2) 0.072(2) 0.082(2) -0.0050(16) 0.0034(17) 0.0030(17)
O0aa 0.079(2) 0.095(3) 0.072(2) -0.0053(17) 0.0031(17) 0.0025(19)
C1 0.060(3) 0.066(3) 0.062(3) -0.001(2) 0.011(2) 0.005(2)
C1D 0.059(2) 0.096(4) 0.051(3) -0.005(2) 0.006(2) -0.002(2)

loop_
_atom_type_symbol
_atom_type_scat_dispersion_real
_atom_type_scat_dispersion_imag
_atom_type_scat_Cromer_Mann_a1
_atom_type_scat_Cromer_Mann_a2
_atom_type_scat_Cromer_Mann_a3
_atom_type_scat_Cromer_Mann_a4
_atom_type_scat_Cromer_Mann_b1
_atom_type_scat_Cromer_Mann_b2
_atom_type_scat_Cromer_Mann_b3
_atom_type_scat_Cromer_Mann_b4
_atom_type_scat_Cromer_Mann_c
_atom_type_scat_source
_atom_type_scat_dispersion_source
H 0.00000 0.00000 0.49300 0.32291 0.14019 0.04081 10.51090 26.12570 3.14236 57.79970 0.0030380000826 'International Tables Volume C Table 6.1.1.4 (pp. 500-502)' 'Henke, Gullikson and Davis, At. Data and Nucl. Data Tables, 1993, 54, 2'
C 0.00347 0.00161 2.31000 1.02000 1.58860 0.86500 20.84390 10.20750 0.56870 51.65120 0.215599998832 'International Tables Volume C Table 6.1.1.4 (pp. 500-502)' 'Henke, Gullikson and Davis, At. Data and Nucl. Data Tables, 1993, 54, 2'
O 0.01158 0.00611 3.04850 2.28680 1.54630 0.86700 13.27710 5.70110 0.32390 32.90890 0.250800013542 'International Tables Volume C Table 6.1.1.4 (pp. 500-502)' 'Henke, Gullikson and Davis, At. Data and Nucl. Data Tables, 1993, 54, 2'

loop_
_geom_angle_atom_site_label_1
_geom_angle_atom_site_label_2
_geom_angle_atom_site_label_3
_geom_angle
_geom_angle_site_symmetry_1
_geom_angle_site_symmetry_3
_geom_angle_publ_flag
C21 C16 C2 121.4(5) . . ?
C17 C16 C2 119.1(4) . . ?
C17 C16 C21 119.5(4) . . ?
C8 C3 C2 109.7(4) . . ?
C4 C3 C2 129.2(4) . . ?
C4 C3 C8 120.9(4) . . ?
C32 C4aa C1ba 118.0(4) . . ?
C36 C4aa C1ba 119.9(4) . . ?
C36 C4aa C32 122.1(4) . . ?
C15 C10 C11 119.1(5) . . ?
C1 C10 C11 119.5(4) . . ?
C1 C10 C15 121.3(5) . . ?
C1ba C6aa C7aa 129.2(4) . . ?
C8aa C6aa C7aa 109.8(4) . . ?
C8aa C6aa C1ba 120.9(4) . . ?
C3 C2 C16 122.1(4) . . ?
O2 C2 C16 117.4(4) . . ?
O2 C2 C3 109.7(3) . . ?
C1 C2 C16 124.9(4) . . ?
C1 C2 C3 107.1(3) . . ?
C1 C2 O2 59.3(3) . . ?
C0aa C5aa C7aa 120.6(5) . . ?
C31 C5aa C7aa 119.1(5) . . ?
C31 C5aa C0aa 120.2(5) . . ?
C5aa C7aa C6aa 120.7(4) . . ?
O0aa C7aa C6aa 111.3(3) . . ?
O0aa C7aa C5aa 117.4(4) . . ?
C1D C7aa C6aa 106.8(3) . . ?
C1D C7aa C5aa 125.7(4) . . ?
C1D C7aa O0aa 59.9(3) . . ?
C20 C21 C16 119.0(5) . . ?
C8aa C9aa O5 128.1(4) . . ?
C1D C9aa O5 125.0(4) . . ?
C1D C9aa C8aa 106.9(4) . . ?
C8 C9 O1 127.9(4) . . ?
C1 C9 O1 125.0(4) . . ?
C1 C9 C8 107.1(4) . . ?
C32 C0ba C8aa 117.9(5) . . ?
C6aa C1ba C4aa 120.1(4) . . ?
C9 C8 C3 110.7(4) . . ?
C7 C8 C3 119.9(4) . . ?
C7 C8 C9 129.4(4) . . ?
C18 C17 C16 120.6(5) . . ?
C6 C5 C4 118.3(5) . . ?
C22 C5 C4 122.1(5) . . ?
C22 C5 C6 119.6(5) . . ?
C9aa C8aa C6aa 110.3(4) . . ?
C0ba C8aa C6aa 120.2(4) . . ?
C0ba C8aa C9aa 129.5(4) . . ?
C12 C11 C10 121.7(4) . . ?
C46 C0aa C5aa 118.4(7) . . ?
C18 C19 C20 122.3(5) . . ?
C6 C7 C8 118.3(5) . . ?
C19 C20 C21 120.3(5) . . ?
C24 C20 C21 123.8(7) . . ?
C24 C20 C19 115.7(6) . . ?
C5 C4 C3 120.6(4) . . ?
C14 C15 C10 120.3(5) . . ?
C44 C31 C5aa 121.4(6) . . ?
C0ba C32 C4aa 122.7(4) . . ?
C19 C18 C17 118.2(5) . . ?
C43 C34 C37 118.6(5) . . ?
C1D C34 C37 119.1(5) . . ?
C1D C34 C43 122.3(6) . . ?
C14 C13 C12 120.9(5) . . ?
C41 C37 C34 122.4(6) . . ?
C13 C12 C11 118.4(5) . . ?
C23 C12 C11 121.0(5) . . ?
C23 C12 C13 120.5(5) . . ?
C13 C14 C15 119.6(5) . . ?
C46 C40 C44 121.4(6) . . ?
C47 C41 C37 117.8(7) . . ?
C7 C6 C5 122.0(5) . . ?
C48 C43 C34 120.2(6) . . ?
C40 C44 C31 117.3(7) . . ?
C40 C46 C0aa 121.4(7) . . ?
C2aa C46 C0aa 122.4(9) . . ?
C2aa C46 C40 116.2(8) . . ?
C48 C47 C41 122.3(6) . . ?
C47 C48 C43 118.6(5) . . ?
C3aa C48 C43 121.0(7) . . ?
C3aa C48 C47 120.4(6) . . ?
C1 O2 C2 61.9(3) . . ?
C1D O0aa C7aa 61.9(3) . . ?
C2 C1 C10 126.8(4) . . ?
C9 C1 C10 122.3(4) . . ?
C9 C1 C2 105.3(4) . . ?
O2 C1 C10 117.9(4) . . ?
O2 C1 C2 58.8(3) . . ?
O2 C1 C9 108.9(3) . . ?
C9aa C1D C7aa 106.1(4) . . ?
C34 C1D C7aa 126.1(4) . . ?
C34 C1D C9aa 121.4(4) . . ?
O0aa C1D C7aa 58.3(3) . . ?
O0aa C1D C9aa 110.3(4) . . ?
O0aa C1D C34 118.3(4) . . ?

loop_
_geom_bond_atom_site_label_1
_geom_bond_atom_site_label_2
_geom_bond_distance
_geom_bond_site_symmetry_2
_geom_bond_publ_flag
C16 C2 1.494(6) . ?
C16 C21 1.382(7) . ?
C16 C17 1.373(7) . ?
C3 C2 1.494(6) . ?
C3 C8 1.383(6) . ?
C3 C4 1.366(6) . ?
O5 C9aa 1.200(5) . ?
C4aa C1ba 1.385(6) . ?
C4aa C32 1.376(7) . ?
C4aa C36 1.488(7) . ?
C10 C11 1.393(7) . ?
C10 C15 1.356(6) . ?
C10 C1 1.482(6) . ?
C6aa C7aa 1.497(6) . ?
C6aa C1ba 1.367(6) . ?
C6aa C8aa 1.391(6) . ?
C2 O2 1.446(5) . ?
C2 C1 1.491(6) . ?
C5aa C7aa 1.495(6) . ?
C5aa C0aa 1.371(7) . ?
C5aa C31 1.354(7) . ?
C7aa O0aa 1.442(5) . ?
C7aa C1D 1.495(6) . ?
C21 C20 1.395(7) . ?
C9aa C8aa 1.473(6) . ?
C9aa C1D 1.521(6) . ?
C9 O1 1.211(5) . ?
C9 C8 1.454(6) . ?
C9 C1 1.530(6) . ?
C0ba C8aa 1.366(6) . ?
C0ba C32 1.394(7) . ?
C8 C7 1.399(6) . ?
C17 C18 1.405(7) . ?
C5 C4 1.391(6) . ?
C5 C6 1.390(7) . ?
C5 C22 1.508(7) . ?
C11 C12 1.375(7) . ?
C0aa C46 1.398(8) . ?
C19 C20 1.341(8) . ?
C19 C18 1.351(8) . ?
C7 C6 1.385(7) . ?
C20 C24 1.463(9) . ?
C15 C14 1.394(7) . ?
C31 C44 1.420(8) . ?
C34 C37 1.378(8) . ?
C34 C43 1.345(7) . ?
C34 C1D 1.508(6) . ?
C13 C12 1.373(7) . ?
C13 C14 1.382(8) . ?
C37 C41 1.380(8) . ?
C12 C23 1.530(8) . ?
C40 C44 1.363(10) . ?
C40 C46 1.345(10) . ?
C41 C47 1.338(9) . ?
C43 C48 1.414(7) . ?
C46 C2aa 1.492(11) . ?
C47 C48 1.365(8) . ?
C48 C3aa 1.492(9) . ?
O2 C1 1.454(5) . ?
O0aa C1D 1.466(6) . ?
